data_4080330
loop_
_publ_author_name
'Carmona, Daniel'
'Ferrer, Joaquina'
'Garc\?\'ia, N\'estor'
'Ram\'irez, Paola'
'Lahoz, Fernando J.'
'Garc\?\'ia-Ordu\~na, Pilar'
'Oro, Luis A.'

_publ_section_title
;
 Diastereoselective Synthesis of Chiral Octahedral Iridium(III)
 Phosphano--Oxazoline Complexes
;
_journal_issue 6
_journal_name_full Organometallics
_journal_page_first 1595
_journal_paper_doi 10.1021/om301088x
_journal_volume 32
_journal_year 2013
_chemical_absolute_configuration rmad
_chemical_formula_moiety 'C54 H45 Cl Ir N O P3, F6 Sb'
_chemical_formula_sum 'C54 H45 Cl F6 Ir N O P3 Sb'
_chemical_formula_weight 1280.22
_chemical_name_systematic
;
 ?
;
_space_group_IT_number 4
_symmetry_cell_setting monoclinic
_symmetry_space_group_name_Hall 'P 2yb'
_symmetry_space_group_name_H-M 'P 1 21 1'
_atom_sites_solution_hydrogens geom
_atom_sites_solution_primary direct
_atom_sites_solution_secondary difmap
_audit_creation_method SHELXL-97
_cell_angle_alpha 90.00
_cell_angle_beta 98.5510(10)
_cell_angle_gamma 90.00
_cell_formula_units_Z 2
_cell_length_a 10.3802(6)
_cell_length_b 16.5419(9)
_cell_length_c 14.3722(8)
_cell_measurement_reflns_used 7045
_cell_measurement_temperature 100(2)
_cell_measurement_theta_max 28.89
_cell_measurement_theta_min 2.27
_cell_volume 2440.4(2)
_computing_cell_refinement 'SAINT+ v. 6.01 (Bruker AXS, 2000)'
_computing_data_collection 'SMART v. 5.611 (Bruker AXS, 2000)'
_computing_data_reduction 'SAINT+ v. 6.01 (Bruker AXS, 2000)'
_computing_molecular_graphics 'XP program, SHELXTL v6.12, Bruker2000'
_computing_publication_material 'XCIF program, SHELXTLv6.12, BrukerAXS'
_computing_structure_refinement 'SHELXL-97 (Sheldrick, 2008)'
_computing_structure_solution 'SHELXS-97 (Sheldrick, 1997)'
_diffrn_ambient_temperature 100(2)
_diffrn_detector_area_resol_mean 8.26
_diffrn_measured_fraction_theta_full 0.999
_diffrn_measured_fraction_theta_max 0.935
_diffrn_measurement_device_type 'Bruker SMART APEX CCD system'
_diffrn_measurement_method '\w rotations with narrow frames'
_diffrn_radiation_monochromator graphite
_diffrn_radiation_source 'fine-focus sealed tube'
_diffrn_radiation_type MoK\a
_diffrn_radiation_wavelength 0.71073
_diffrn_reflns_av_R_equivalents 0.0263
_diffrn_reflns_av_sigmaI/netI 0.0352
_diffrn_reflns_limit_h_max 13
_diffrn_reflns_limit_h_min -13
_diffrn_reflns_limit_k_max 21
_diffrn_reflns_limit_k_min -22
_diffrn_reflns_limit_l_max 18
_diffrn_reflns_limit_l_min -19
_diffrn_reflns_number 30491
_diffrn_reflns_theta_full 27.50
_diffrn_reflns_theta_max 28.89
_diffrn_reflns_theta_min 1.43
_diffrn_standards_decay_% 'no decay'
_exptl_absorpt_coefficient_mu 3.494
_exptl_absorpt_correction_T_max 0.5899
_exptl_absorpt_correction_T_min 0.4137
_exptl_absorpt_correction_type multi-scan
_exptl_absorpt_process_details
; 
 SADABS: Area-Detector Absorption Correction. (1999)  Bruker-AXS 
 within SAINT+ package, v. 6.01.                    
;
_exptl_crystal_colour colourless
_exptl_crystal_density_diffrn 1.742
_exptl_crystal_density_method 'not measured'
_exptl_crystal_description block
_exptl_crystal_F_000 1256
_exptl_crystal_size_max 0.28
_exptl_crystal_size_mid 0.16
_exptl_crystal_size_min 0.15
_refine_diff_density_max 1.180
_refine_diff_density_min -0.411
_refine_diff_density_rms 0.087
_refine_ls_abs_structure_details 'Flack H D (1983), Acta Cryst. A39, 876-881'
_refine_ls_abs_structure_Flack -0.008(2)
_refine_ls_extinction_method none
_refine_ls_goodness_of_fit_ref 1.021
_refine_ls_hydrogen_treatment mixed
_refine_ls_matrix_type full
_refine_ls_number_parameters 753
_refine_ls_number_reflns 11686
_refine_ls_number_restraints 6
_refine_ls_restrained_S_all 1.021
_refine_ls_R_factor_all 0.0244
_refine_ls_R_factor_gt 0.0232
_refine_ls_shift/su_max 0.005
_refine_ls_shift/su_mean 0.000
_refine_ls_structure_factor_coef Fsqd
_refine_ls_weighting_details 'calc w=1/[\s^2^(Fo^2^)+(0.0285P)^2^+0.0320P] where P=(Fo^2^+2Fc^2^)/3'
_refine_ls_weighting_scheme calc
_refine_ls_wR_factor_gt 0.0515
_refine_ls_wR_factor_ref 0.0519
_reflns_number_gt 11330
_reflns_number_total 11686
_reflns_threshold_expression >2sigma(I)
_cod_data_source_file om301088x_si_001.cif
_cod_data_source_block cmpnd_6a
_cod_depositor_comments
;
The following automatic conversions were performed:

'_symmetry_cell_setting' value 'Monoclinic' changed to 'monoclinic'
according to /home/saulius/struct/CIF-dictionaries/cif_core.dic
dictionary named 'cif_core.dic' version 2.4.2 from 2011-04-26.

Automatic conversion script
Id: cif_fix_values 1891 2012-01-12 08:04:46Z andrius 
;
_cod_original_sg_symbol_H-M 'P 21'
_cod_database_code 4080330

loop_
_symmetry_equiv_pos_as_xyz
'x, y, z'
'-x, y+1/2, -z'

loop_
_atom_site_label
_atom_site_type_symbol
_atom_site_fract_x
_atom_site_fract_y
_atom_site_fract_z
_atom_site_U_iso_or_equiv
_atom_site_adp_type
_atom_site_occupancy
_atom_site_symmetry_multiplicity
_atom_site_calc_flag
_atom_site_refinement_flags
Ir Ir 0.828317(10) 0.645859(7) 0.283125(7) 0.01142(3) Uani 1 1 d D
H H 0.685(2) 0.675(3) 0.244(4) 0.075(19) Uiso 1 1 d D
Cl Cl 1.05010(7) 0.58850(5) 0.31744(5) 0.01631(15) Uani 1 1 d .
P1 P 0.76034(8) 0.51955(5) 0.22146(6) 0.01364(16) Uani 1 1 d .
P2 P 0.78206(8) 0.58947(5) 0.41828(6) 0.01368(16) Uani 1 1 d .
P3 P 0.85320(8) 0.77990(5) 0.32801(6) 0.01432(17) Uani 1 1 d .
O O 0.8415(2) 0.75303(14) 0.01578(16) 0.0164(5) Uani 1 1 d .
N N 0.8820(2) 0.69280(16) 0.15613(19) 0.0132(5) Uani 1 1 d .
C1 C 0.8373(3) 0.4742(2) 0.1289(3) 0.0169(7) Uani 1 1 d .
C2 C 0.9563(3) 0.4334(2) 0.1509(3) 0.0195(7) Uani 1 1 d .
H2 H 0.989(4) 0.425(2) 0.212(3) 0.0212(17) Uiso 1 1 d .
C3 C 1.0215(4) 0.4052(2) 0.0793(3) 0.0249(9) Uani 1 1 d .
H3 H 1.099(4) 0.382(3) 0.095(3) 0.0212(17) Uiso 1 1 d .
C4 C 0.9692(4) 0.4183(2) -0.0143(3) 0.0259(8) Uani 1 1 d .
H4 H 1.010(4) 0.394(3) -0.063(3) 0.0212(17) Uiso 1 1 d .
C5 C 0.8508(4) 0.4575(2) -0.0362(3) 0.0245(8) Uani 1 1 d .
H5 H 0.816(4) 0.465(2) -0.098(3) 0.0212(17) Uiso 1 1 d .
C6 C 0.7846(4) 0.4848(2) 0.0347(3) 0.0195(7) Uani 1 1 d .
H6 H 0.712(4) 0.515(2) 0.020(3) 0.0212(17) Uiso 1 1 d .
C7 C 0.5866(3) 0.5143(2) 0.1776(2) 0.0165(7) Uani 1 1 d .
C8 C 0.5287(4) 0.5763(2) 0.1202(2) 0.0182(7) Uani 1 1 d .
H8 H 0.584(4) 0.621(2) 0.102(3) 0.0212(17) Uiso 1 1 d .
C9 C 0.3964(4) 0.5760(2) 0.0892(3) 0.0230(8) Uani 1 1 d .
H9 H 0.362(4) 0.618(2) 0.049(3) 0.0212(17) Uiso 1 1 d .
C10 C 0.3208(4) 0.5137(3) 0.1170(3) 0.0256(9) Uani 1 1 d .
H10 H 0.243(4) 0.514(2) 0.095(3) 0.0212(17) Uiso 1 1 d .
C11 C 0.3766(4) 0.4515(2) 0.1724(3) 0.0251(8) Uani 1 1 d .
H11 H 0.322(4) 0.412(2) 0.194(3) 0.0212(17) Uiso 1 1 d .
C12 C 0.5092(4) 0.4509(2) 0.2023(3) 0.0202(7) Uani 1 1 d .
H12 H 0.547(4) 0.405(2) 0.243(3) 0.0212(17) Uiso 1 1 d .
C13 C 0.7855(3) 0.4491(2) 0.3193(3) 0.0174(7) Uani 1 1 d .
H13 H 0.784(4) 0.396(3) 0.304(3) 0.026(11) Uiso 1 1 d .
C14 C 0.7973(4) 0.4802(2) 0.4048(3) 0.0155(7) Uani 1 1 d .
H14 H 0.802(5) 0.443(3) 0.455(3) 0.042(14) Uiso 1 1 d .
C15 C 0.6153(3) 0.5943(2) 0.4445(2) 0.0146(6) Uani 1 1 d .
C16 C 0.5138(3) 0.6097(2) 0.3716(2) 0.0175(7) Uani 1 1 d .
H16 H 0.533(3) 0.625(2) 0.312(3) 0.0212(17) Uiso 1 1 d .
C17 C 0.3854(3) 0.6053(2) 0.3870(3) 0.0200(7) Uani 1 1 d .
H17 H 0.311(4) 0.614(2) 0.338(3) 0.0212(17) Uiso 1 1 d .
C18 C 0.3576(4) 0.5865(2) 0.4760(3) 0.0248(8) Uani 1 1 d .
H18 H 0.270(4) 0.588(2) 0.488(3) 0.0212(17) Uiso 1 1 d .
C19 C 0.4573(4) 0.5710(2) 0.5491(3) 0.0263(8) Uani 1 1 d .
H19 H 0.445(4) 0.560(2) 0.611(3) 0.0212(17) Uiso 1 1 d .
C20 C 0.5857(4) 0.5738(2) 0.5330(3) 0.0202(7) Uani 1 1 d .
H20 H 0.653(4) 0.565(2) 0.581(3) 0.0212(17) Uiso 1 1 d .
C21 C 0.8883(3) 0.6124(2) 0.5275(2) 0.0156(7) Uani 1 1 d .
C22 C 0.8548(4) 0.6699(2) 0.5911(3) 0.0206(8) Uani 1 1 d .
H22 H 0.780(4) 0.696(3) 0.583(3) 0.0212(17) Uiso 1 1 d .
C23 C 0.9418(4) 0.6884(3) 0.6717(3) 0.0285(8) Uani 1 1 d .
H23 H 0.919(4) 0.727(3) 0.715(3) 0.0212(17) Uiso 1 1 d .
C24 C 1.0621(3) 0.6498(4) 0.6892(2) 0.0305(8) Uani 1 1 d D
H24 H 1.121(3) 0.668(2) 0.742(2) 0.0212(17) Uiso 1 1 d D
C25 C 1.0945(4) 0.5922(3) 0.6274(3) 0.0251(8) Uani 1 1 d .
H25 H 1.172(4) 0.570(2) 0.639(3) 0.0212(17) Uiso 1 1 d .
C26 C 1.0090(3) 0.5731(2) 0.5468(2) 0.0202(7) Uani 1 1 d .
H26 H 1.040(4) 0.535(2) 0.504(3) 0.0212(17) Uiso 1 1 d .
C27 C 0.7868(4) 0.8153(2) 0.4317(3) 0.0164(7) Uani 1 1 d .
C28 C 0.6578(4) 0.7963(2) 0.4394(3) 0.0189(7) Uani 1 1 d .
H28 H 0.607(4) 0.766(2) 0.392(3) 0.0212(17) Uiso 1 1 d .
C29 C 0.6034(4) 0.8235(2) 0.5160(3) 0.0248(8) Uani 1 1 d .
H29 H 0.517(4) 0.808(2) 0.518(3) 0.0212(17) Uiso 1 1 d .
C30 C 0.6763(4) 0.8721(3) 0.5840(3) 0.0277(9) Uani 1 1 d D
H30 H 0.641(4) 0.881(2) 0.6407(19) 0.0212(17) Uiso 1 1 d D
C31 C 0.8029(4) 0.8913(3) 0.5759(3) 0.0277(9) Uani 1 1 d .
H31 H 0.846(4) 0.924(3) 0.613(3) 0.0212(17) Uiso 1 1 d .
C32 C 0.8590(4) 0.8629(2) 0.5002(3) 0.0202(7) Uani 1 1 d .
H32 H 0.938(4) 0.878(2) 0.496(3) 0.0212(17) Uiso 1 1 d .
C33 C 1.0168(3) 0.8219(2) 0.3434(2) 0.0174(7) Uani 1 1 d .
C34 C 1.1122(4) 0.7802(2) 0.4028(3) 0.0223(8) Uani 1 1 d .
H34 H 1.085(4) 0.730(2) 0.435(3) 0.0212(17) Uiso 1 1 d .
C35 C 1.2390(4) 0.8087(2) 0.4191(3) 0.0289(9) Uani 1 1 d .
H35 H 1.296(4) 0.785(3) 0.459(3) 0.0212(17) Uiso 1 1 d .
C36 C 1.2718(4) 0.8785(3) 0.3755(3) 0.0306(9) Uani 1 1 d .
H36 H 1.353(4) 0.899(3) 0.390(3) 0.0212(17) Uiso 1 1 d .
C37 C 1.1773(4) 0.9206(2) 0.3155(3) 0.0256(8) Uani 1 1 d .
H37 H 1.197(4) 0.973(3) 0.286(3) 0.0212(17) Uiso 1 1 d .
C38 C 1.0493(4) 0.8929(2) 0.3001(3) 0.0213(8) Uani 1 1 d .
H38 H 0.989(4) 0.923(2) 0.256(3) 0.0212(17) Uiso 1 1 d .
C39 C 0.7582(3) 0.83950(19) 0.2335(2) 0.0156(7) Uani 1 1 d .
C40 C 0.6888(4) 0.9075(2) 0.2558(3) 0.0226(8) Uani 1 1 d .
H40 H 0.690(4) 0.917(2) 0.316(3) 0.0212(17) Uiso 1 1 d .
C41 C 0.6105(4) 0.9506(2) 0.1874(3) 0.0271(9) Uani 1 1 d D
H41 H 0.559(3) 0.9936(18) 0.202(3) 0.0212(17) Uiso 1 1 d D
C42 C 0.5997(4) 0.9280(2) 0.0936(3) 0.0253(8) Uani 1 1 d D
H42 H 0.542(3) 0.956(2) 0.048(2) 0.0212(17) Uiso 1 1 d D
C43 C 0.6690(3) 0.8616(2) 0.0694(3) 0.0203(7) Uani 1 1 d .
H43 H 0.665(4) 0.842(2) 0.004(3) 0.0212(17) Uiso 1 1 d .
C44 C 0.7475(3) 0.81683(19) 0.1382(2) 0.0158(7) Uani 1 1 d .
C45 C 0.8242(3) 0.7503(2) 0.1059(2) 0.0146(6) Uani 1 1 d .
C46 C 0.9056(4) 0.6756(2) -0.0027(2) 0.0182(7) Uani 1 1 d .
H46 H 0.845(4) 0.637(3) -0.024(3) 0.022 Uiso 1 1 d .
C47 C 1.0106(3) 0.6916(2) -0.0631(3) 0.0201(7) Uani 1 1 d .
H47A H 0.976(4) 0.731(2) -0.109(3) 0.020(7) Uiso 1 1 d .
H47B H 1.026(3) 0.646(3) -0.090(2) 0.020(7) Uiso 1 1 d .
C48 C 1.1236(3) 0.7187(2) 0.0093(3) 0.0193(7) Uani 1 1 d .
C49 C 1.2358(4) 0.7589(2) -0.0065(3) 0.0237(8) Uani 1 1 d .
H49 H 1.252(4) 0.770(2) -0.067(3) 0.0212(17) Uiso 1 1 d .
C50 C 1.3253(4) 0.7807(2) 0.0704(3) 0.0275(9) Uani 1 1 d .
H50 H 1.394(4) 0.805(2) 0.060(3) 0.0212(17) Uiso 1 1 d .
C51 C 1.3041(4) 0.7639(2) 0.1607(3) 0.0252(8) Uani 1 1 d .
H51 H 1.366(4) 0.776(2) 0.213(3) 0.0212(17) Uiso 1 1 d .
C52 C 1.1927(3) 0.7229(2) 0.1769(3) 0.0194(7) Uani 1 1 d .
H52 H 1.178(3) 0.712(3) 0.236(3) 0.0212(17) Uiso 1 1 d .
C53 C 1.1018(3) 0.7004(2) 0.0997(2) 0.0171(7) Uani 1 1 d .
C54 C 0.9727(3) 0.6558(2) 0.0966(2) 0.0150(7) Uani 1 1 d .
H54 H 0.984(4) 0.601(2) 0.109(3) 0.018 Uiso 1 1 d .
Sb1 Sb 0.54574(2) 0.695005(15) 0.811205(17) 0.02273(6) Uani 1 1 d .
F1 F 0.5979(2) 0.6412(2) 0.92563(15) 0.0401(6) Uani 1 1 d .
F2 F 0.4932(3) 0.74946(17) 0.69762(18) 0.0469(7) Uani 1 1 d .
F3 F 0.7095(2) 0.74526(16) 0.81994(17) 0.0361(6) Uani 1 1 d .
F4 F 0.3820(2) 0.64449(19) 0.80008(18) 0.0423(6) Uani 1 1 d .
F5 F 0.4851(3) 0.78022(15) 0.8779(2) 0.0434(7) Uani 1 1 d .
F6 F 0.6105(3) 0.60692(16) 0.74942(19) 0.0450(6) Uani 1 1 d .

loop_
_atom_site_aniso_label
_atom_site_aniso_U_11
_atom_site_aniso_U_22
_atom_site_aniso_U_33
_atom_site_aniso_U_23
_atom_site_aniso_U_13
_atom_site_aniso_U_12
Ir 0.01138(5) 0.01197(5) 0.01134(5) 0.00008(6) 0.00308(4) 0.00011(6)
Cl 0.0126(4) 0.0191(4) 0.0176(4) 0.0019(3) 0.0034(3) 0.0020(3)
P1 0.0139(4) 0.0132(4) 0.0143(4) -0.0001(3) 0.0038(3) 0.0000(3)
P2 0.0131(4) 0.0160(4) 0.0124(4) 0.0021(3) 0.0037(3) 0.0016(3)
P3 0.0138(4) 0.0146(4) 0.0148(4) -0.0012(3) 0.0030(3) -0.0011(3)
O 0.0165(12) 0.0182(12) 0.0152(12) 0.0023(10) 0.0052(9) 0.0004(9)
N 0.0111(12) 0.0129(13) 0.0164(14) -0.0001(11) 0.0043(10) -0.0002(10)
C1 0.0152(17) 0.0141(15) 0.0223(18) -0.0003(13) 0.0057(14) -0.0027(12)
C2 0.0174(17) 0.0174(16) 0.0241(19) -0.0047(14) 0.0043(15) -0.0018(13)
C3 0.0179(19) 0.0167(17) 0.041(3) -0.0082(16) 0.0096(18) -0.0005(14)
C4 0.031(2) 0.023(2) 0.027(2) -0.0095(16) 0.0143(18) -0.0027(15)
C5 0.031(2) 0.0208(18) 0.023(2) -0.0008(15) 0.0097(16) -0.0010(15)
C6 0.0193(18) 0.0159(16) 0.0237(19) -0.0048(14) 0.0045(15) -0.0029(13)
C7 0.0166(16) 0.0176(16) 0.0158(17) -0.0052(13) 0.0041(13) -0.0002(13)
C8 0.0228(18) 0.0165(17) 0.0154(16) -0.0045(13) 0.0035(14) -0.0017(13)
C9 0.0239(19) 0.0203(18) 0.0231(19) -0.0056(15) -0.0025(15) 0.0025(14)
C10 0.0138(18) 0.034(2) 0.027(2) -0.0061(18) -0.0006(17) -0.0006(16)
C11 0.0205(19) 0.030(2) 0.025(2) -0.0008(16) 0.0060(15) -0.0068(16)
C12 0.0219(18) 0.0198(17) 0.0189(18) 0.0006(14) 0.0029(14) -0.0064(14)
C13 0.0171(17) 0.0108(16) 0.0250(19) 0.0021(13) 0.0056(14) 0.0015(12)
C14 0.0149(17) 0.0131(16) 0.0188(19) 0.0057(14) 0.0035(14) 0.0029(13)
C15 0.0130(15) 0.0135(14) 0.0179(16) -0.0022(13) 0.0048(12) -0.0007(12)
C16 0.0192(17) 0.0183(16) 0.0158(17) 0.0013(13) 0.0050(14) -0.0018(13)
C17 0.0148(17) 0.0252(18) 0.0201(18) -0.0002(15) 0.0030(14) 0.0005(14)
C18 0.0176(18) 0.032(2) 0.027(2) -0.0013(17) 0.0091(15) -0.0007(15)
C19 0.025(2) 0.037(2) 0.0186(19) 0.0040(16) 0.0086(15) -0.0040(16)
C20 0.0174(18) 0.0252(19) 0.0181(18) 0.0056(15) 0.0027(14) 0.0015(14)
C21 0.0164(16) 0.0230(16) 0.0080(15) 0.0051(12) 0.0037(12) 0.0015(13)
C22 0.0174(17) 0.0254(19) 0.0188(18) 0.0008(13) 0.0016(14) 0.0011(13)
C23 0.028(2) 0.042(2) 0.0145(18) -0.0053(17) 0.0009(15) 0.0044(18)
C24 0.0259(17) 0.049(2) 0.0160(16) 0.001(2) 0.0002(13) -0.001(2)
C25 0.0150(17) 0.040(2) 0.0206(19) 0.0099(17) 0.0031(14) 0.0069(16)
C26 0.0186(18) 0.0273(19) 0.0165(17) 0.0041(15) 0.0085(14) 0.0024(14)
C27 0.0188(18) 0.0182(17) 0.0127(17) -0.0005(14) 0.0046(14) 0.0013(13)
C28 0.0219(18) 0.0178(16) 0.0174(17) -0.0033(14) 0.0039(14) 0.0005(14)
C29 0.0173(19) 0.032(2) 0.027(2) -0.0001(16) 0.0081(15) 0.0016(15)
C30 0.032(2) 0.031(2) 0.022(2) -0.0054(17) 0.0104(17) 0.0060(17)
C31 0.031(2) 0.030(2) 0.022(2) -0.0080(16) 0.0014(17) -0.0042(17)
C32 0.0183(18) 0.0191(17) 0.0234(19) -0.0030(14) 0.0038(15) -0.0027(14)
C33 0.0147(16) 0.0190(17) 0.0199(17) -0.0068(14) 0.0066(14) -0.0017(13)
C34 0.0216(19) 0.0185(18) 0.026(2) -0.0057(15) 0.0005(15) 0.0001(14)
C35 0.024(2) 0.028(2) 0.033(2) -0.0121(17) -0.0016(17) 0.0019(16)
C36 0.019(2) 0.036(2) 0.038(2) -0.0219(19) 0.0083(17) -0.0098(17)
C37 0.031(2) 0.028(2) 0.0209(19) -0.0096(16) 0.0128(17) -0.0110(16)
C38 0.026(2) 0.0199(18) 0.0192(18) -0.0034(14) 0.0065(15) -0.0062(14)
C39 0.0166(16) 0.0113(15) 0.0194(17) -0.0004(13) 0.0047(13) -0.0005(12)
C40 0.029(2) 0.0175(17) 0.0225(19) -0.0034(15) 0.0074(16) -0.0018(14)
C41 0.027(2) 0.0182(18) 0.037(2) 0.0018(16) 0.0072(18) 0.0068(15)
C42 0.026(2) 0.0224(19) 0.027(2) 0.0079(16) 0.0030(16) 0.0040(15)
C43 0.0186(18) 0.0208(18) 0.0221(19) 0.0012(14) 0.0051(15) -0.0014(13)
C44 0.0146(16) 0.0113(15) 0.0228(18) 0.0008(13) 0.0068(13) -0.0026(12)
C45 0.0132(15) 0.0168(16) 0.0144(16) -0.0013(13) 0.0041(13) -0.0054(12)
C46 0.0215(18) 0.0171(15) 0.0168(17) -0.0028(13) 0.0049(14) 0.0006(13)
C47 0.0225(18) 0.0218(19) 0.0177(17) 0.0006(15) 0.0088(14) 0.0039(15)
C48 0.0185(17) 0.0159(16) 0.0250(19) 0.0005(13) 0.0085(15) 0.0019(13)
C49 0.0207(19) 0.0221(18) 0.032(2) 0.0066(16) 0.0150(16) 0.0032(14)
C50 0.0154(19) 0.0213(19) 0.048(3) 0.0031(19) 0.0134(19) -0.0024(15)
C51 0.0152(18) 0.0235(19) 0.037(2) -0.0070(17) 0.0046(17) -0.0002(14)
C52 0.0183(17) 0.0214(17) 0.0193(18) -0.0024(14) 0.0057(14) 0.0040(13)
C53 0.0135(16) 0.0182(16) 0.0210(17) 0.0020(14) 0.0074(13) 0.0032(13)
C54 0.0154(14) 0.0161(18) 0.0148(14) -0.0013(14) 0.0062(11) 0.0000(13)
Sb1 0.02421(13) 0.02374(12) 0.01986(12) 0.00199(10) 0.00201(10) -0.00473(10)
F1 0.0337(12) 0.0582(15) 0.0277(11) 0.0218(16) 0.0023(9) -0.0020(15)
F2 0.0593(18) 0.0505(16) 0.0276(14) 0.0181(12) -0.0047(12) -0.0039(14)
F3 0.0301(13) 0.0489(15) 0.0312(13) -0.0017(12) 0.0110(10) -0.0148(11)
F4 0.0241(10) 0.0345(11) 0.0648(16) 0.0078(17) -0.0054(10) -0.0114(14)
F5 0.0514(17) 0.0313(13) 0.0537(17) -0.0072(12) 0.0278(14) -0.0034(12)
F6 0.0546(17) 0.0399(14) 0.0417(15) -0.0108(12) 0.0117(13) 0.0018(13)

loop_
_atom_type_symbol
_atom_type_description
_atom_type_scat_dispersion_real
_atom_type_scat_dispersion_imag
_atom_type_scat_source
C C 0.0033 0.0016 'International Tables Vol C Tables 4.2.6.8 and 6.1.1.4'
H H 0.0000 0.0000 'International Tables Vol C Tables 4.2.6.8 and 6.1.1.4'
N N 0.0061 0.0033 'International Tables Vol C Tables 4.2.6.8 and 6.1.1.4'
O O 0.0106 0.0060 'International Tables Vol C Tables 4.2.6.8 and 6.1.1.4'
F F 0.0171 0.0103 'International Tables Vol C Tables 4.2.6.8 and 6.1.1.4'
P P 0.1023 0.0942 'International Tables Vol C Tables 4.2.6.8 and 6.1.1.4'
Cl Cl 0.1484 0.1585 'International Tables Vol C Tables 4.2.6.8 and 6.1.1.4'
Sb Sb -0.5866 1.5461 'International Tables Vol C Tables 4.2.6.8 and 6.1.1.4'
Ir Ir -1.4442 7.9887 'International Tables Vol C Tables 4.2.6.8 and 6.1.1.4'

loop_
_geom_angle_atom_site_label_1
_geom_angle_atom_site_label_2
_geom_angle_atom_site_label_3
_geom_angle
N Ir P2 176.08(8)
N Ir P3 81.78(8)
P2 Ir P3 100.62(3)
N Ir P1 95.94(8)
P2 Ir P1 82.35(3)
P3 Ir P1 167.86(3)
N Ir Cl 87.50(7)
P2 Ir Cl 88.90(3)
P3 Ir Cl 104.50(3)
P1 Ir Cl 87.26(3)
N Ir H 86(2)
P2 Ir H 97(2)
P3 Ir H 82(2)
P1 Ir H 86(2)
Cl Ir H 170(2)
C1 P1 C13 105.94(16)
C1 P1 C7 104.37(16)
C13 P1 C7 104.96(16)
C1 P1 Ir 120.46(11)
C13 P1 Ir 106.24(12)
C7 P1 Ir 113.65(11)
C21 P2 C15 106.52(15)
C21 P2 C14 104.28(16)
C15 P2 C14 99.44(16)
C21 P2 Ir 118.33(11)
C15 P2 Ir 119.10(11)
C14 P2 Ir 106.45(12)
C33 P3 C27 103.69(16)
C33 P3 C39 105.86(16)
C27 P3 C39 101.81(16)
C33 P3 Ir 117.66(11)
C27 P3 Ir 119.61(12)
C39 P3 Ir 106.38(11)
C45 O C46 105.8(3)
C45 N C54 105.2(3)
C45 N Ir 126.1(2)
C54 N Ir 127.4(2)
C6 C1 C2 119.1(3)
C6 C1 P1 120.5(3)
C2 C1 P1 120.2(3)
C3 C2 C1 120.2(4)
C3 C2 H2 121(3)
C1 C2 H2 119(3)
C4 C3 C2 119.9(4)
C4 C3 H3 122(3)
C2 C3 H3 118(3)
C5 C4 C3 119.9(4)
C5 C4 H4 120(3)
C3 C4 H4 120(3)
C4 C5 C6 120.4(4)
C4 C5 H5 120(3)
C6 C5 H5 120(3)
C5 C6 C1 120.4(4)
C5 C6 H6 120(3)
C1 C6 H6 119(3)
C8 C7 C12 119.2(3)
C8 C7 P1 119.2(3)
C12 C7 P1 121.7(3)
C9 C8 C7 120.6(3)
C9 C8 H8 120(2)
C7 C8 H8 119(2)
C8 C9 C10 119.2(4)
C8 C9 H9 118(2)
C10 C9 H9 123(2)
C11 C10 C9 121.0(4)
C11 C10 H10 122(3)
C9 C10 H10 117(3)
C10 C11 C12 120.0(4)
C10 C11 H11 119(2)
C12 C11 H11 121(2)
C11 C12 C7 120.0(4)
C11 C12 H12 118(2)
C7 C12 H12 122(2)
C14 C13 P1 117.0(3)
C14 C13 H13 127(3)
P1 C13 H13 116(3)
C13 C14 P2 119.1(3)
C13 C14 H14 117(3)
P2 C14 H14 124(3)
C20 C15 C16 119.1(3)
C20 C15 P2 121.5(3)
C16 C15 P2 119.1(3)
C17 C16 C15 120.5(3)
C17 C16 H16 120(2)
C15 C16 H16 119(2)
C16 C17 C18 119.8(3)
C16 C17 H17 124(2)
C18 C17 H17 117(2)
C19 C18 C17 120.4(3)
C19 C18 H18 119(2)
C17 C18 H18 120(2)
C18 C19 C20 119.7(4)
C18 C19 H19 125(2)
C20 C19 H19 116(2)
C19 C20 C15 120.6(3)
C19 C20 H20 121(3)
C15 C20 H20 118(3)
C22 C21 C26 119.2(3)
C22 C21 P2 121.8(3)
C26 C21 P2 118.9(3)
C23 C22 C21 120.0(3)
C23 C22 H22 117(3)
C21 C22 H22 123(3)
C24 C23 C22 120.1(4)
C24 C23 H23 120(2)
C22 C23 H23 120(2)
C25 C24 C23 120.0(3)
C25 C24 H24 123(2)
C23 C24 H24 117(2)
C24 C25 C26 120.6(3)
C24 C25 H25 118(3)
C26 C25 H25 121(3)
C25 C26 C21 120.1(3)
C25 C26 H26 116(2)
C21 C26 H26 123(2)
C32 C27 C28 119.6(3)
C32 C27 P3 122.0(3)
C28 C27 P3 118.3(3)
C29 C28 C27 119.9(3)
C29 C28 H28 120(3)
C27 C28 H28 120(2)
C28 C29 C30 120.1(4)
C28 C29 H29 116(3)
C30 C29 H29 124(2)
C31 C30 C29 119.9(4)
C31 C30 H30 122(3)
C29 C30 H30 117(3)
C30 C31 C32 120.4(4)
C30 C31 H31 121(3)
C32 C31 H31 118(3)
C31 C32 C27 120.1(4)
C31 C32 H32 117(3)
C27 C32 H32 122(3)
C34 C33 C38 119.6(3)
C34 C33 P3 116.9(3)
C38 C33 P3 123.5(3)
C35 C34 C33 120.5(4)
C35 C34 H34 122(2)
C33 C34 H34 117(2)
C36 C35 C34 120.0(4)
C36 C35 H35 120(3)
C34 C35 H35 120(3)
C35 C36 C37 120.1(4)
C35 C36 H36 119(3)
C37 C36 H36 120(3)
C38 C37 C36 120.1(4)
C38 C37 H37 118(2)
C36 C37 H37 122(2)
C37 C38 C33 119.7(4)
C37 C38 H38 116(2)
C33 C38 H38 124(2)
C40 C39 C44 118.0(3)
C40 C39 P3 119.9(3)
C44 C39 P3 122.1(2)
C41 C40 C39 121.4(4)
C41 C40 H40 122(3)
C39 C40 H40 116(3)
C40 C41 C42 120.6(4)
C40 C41 H41 122(3)
C42 C41 H41 117(3)
C43 C42 C41 119.1(4)
C43 C42 H42 121(2)
C41 C42 H42 120(2)
C42 C43 C44 120.8(3)
C42 C43 H43 123(2)
C44 C43 H43 116(2)
C43 C44 C39 120.0(3)
C43 C44 C45 117.3(3)
C39 C44 C45 122.5(3)
N C45 O 116.8(3)
N C45 C44 127.2(3)
O C45 C44 115.9(3)
O C46 C47 109.3(3)
O C46 C54 99.9(3)
C47 C46 C54 107.9(3)
O C46 H46 111(2)
C47 C46 H46 117(2)
C54 C46 H46 110(2)
C46 C47 C48 101.9(3)
C46 C47 H47A 106(2)
C48 C47 H47A 117(2)
C46 C47 H47B 107(3)
C48 C47 H47B 112(2)
H47A C47 H47B 111(3)
C53 C48 C49 121.0(4)
C53 C48 C47 111.3(3)
C49 C48 C47 127.7(3)
C50 C49 C48 118.4(4)
C50 C49 H49 120(3)
C48 C49 H49 121(3)
C51 C50 C49 121.2(4)
C51 C50 H50 121(3)
C49 C50 H50 118(3)
C50 C51 C52 120.7(4)
C50 C51 H51 122(3)
C52 C51 H51 117(3)
C51 C52 C53 118.5(3)
C51 C52 H52 121(2)
C53 C52 H52 120(2)
C48 C53 C52 120.2(3)
C48 C53 C54 110.1(3)
C52 C53 C54 129.7(3)
N C54 C53 114.3(3)
N C54 C46 102.0(3)
C53 C54 C46 101.5(3)
N C54 H54 111(2)
C53 C54 H54 113(2)
C46 C54 H54 115(2)
F5 Sb1 F2 90.43(13)
F5 Sb1 F1 89.06(13)
F2 Sb1 F1 179.49(14)
F5 Sb1 F4 90.55(13)
F2 Sb1 F4 89.84(12)
F1 Sb1 F4 90.19(11)
F5 Sb1 F3 90.15(11)
F2 Sb1 F3 89.36(12)
F1 Sb1 F3 90.61(11)
F4 Sb1 F3 178.94(11)
F5 Sb1 F6 177.30(13)
F2 Sb1 F6 92.25(13)
F1 Sb1 F6 88.26(13)
F4 Sb1 F6 89.84(13)
F3 Sb1 F6 89.50(12)

loop_
_geom_bond_atom_site_label_1
_geom_bond_atom_site_label_2
_geom_bond_distance
Ir N 2.132(3)
Ir P2 2.2696(8)
Ir P3 2.3130(9)
Ir P1 2.3373(8)
Ir Cl 2.4710(8)
Ir H 1.582(10)
P1 C1 1.814(4)
P1 C13 1.816(4)
P1 C7 1.821(4)
P2 C21 1.819(3)
P2 C15 1.828(3)
P2 C14 1.828(4)
P3 C33 1.818(3)
P3 C27 1.829(4)
P3 C39 1.842(3)
O C45 1.335(4)
O C46 1.485(4)
N C45 1.287(4)
N C54 1.494(4)
C1 C6 1.394(5)
C1 C2 1.401(5)
C2 C3 1.394(5)
C2 H2 0.91(4)
C3 C4 1.391(6)
C3 H3 0.89(4)
C4 C5 1.384(6)
C4 H4 0.96(4)
C5 C6 1.386(5)
C5 H5 0.91(4)
C6 H6 0.90(4)
C7 C8 1.395(5)
C7 C12 1.399(5)
C8 C9 1.379(5)
C8 H8 0.99(4)
C9 C10 1.389(6)
C9 H9 0.93(4)
C10 C11 1.375(6)
C10 H10 0.82(4)
C11 C12 1.380(5)
C11 H11 0.95(4)
C12 H12 1.00(4)
C13 C14 1.320(5)
C13 H13 0.91(5)
C14 H14 0.94(5)
C15 C20 1.393(5)
C15 C16 1.395(5)
C16 C17 1.384(5)
C16 H16 0.94(4)
C17 C18 1.388(5)
C17 H17 0.97(4)
C18 C19 1.385(6)
C18 H18 0.95(4)
C19 C20 1.387(5)
C19 H19 0.93(4)
C20 H20 0.92(4)
C21 C22 1.398(5)
C21 C26 1.402(5)
C22 C23 1.393(5)
C22 H22 0.89(4)
C23 C24 1.392(6)
C23 H23 0.94(4)
C24 C25 1.377(6)
C24 H24 0.943(18)
C25 C26 1.387(5)
C25 H25 0.88(4)
C26 H26 0.96(4)
C27 C32 1.390(5)
C27 C28 1.395(5)
C28 C29 1.385(5)
C28 H28 0.94(4)
C29 C30 1.398(6)
C29 H29 0.94(4)
C30 C31 1.374(6)
C30 H30 0.951(19)
C31 C32 1.390(5)
C31 H31 0.84(4)
C32 H32 0.87(4)
C33 C34 1.391(5)
C33 C38 1.393(5)
C34 C35 1.384(5)
C34 H34 1.01(4)
C35 C36 1.381(6)
C35 H35 0.85(4)
C36 C37 1.392(6)
C36 H36 0.91(4)
C37 C38 1.392(5)
C37 H37 1.00(4)
C38 H38 0.96(4)
C39 C40 1.399(5)
C39 C44 1.408(5)
C40 C41 1.376(6)
C40 H40 0.88(4)
C41 C42 1.387(6)
C41 H41 0.930(18)
C42 C43 1.386(5)
C42 H42 0.945(18)
C43 C44 1.397(5)
C43 H43 0.99(4)
C44 C45 1.473(5)
C46 C47 1.515(5)
C46 C54 1.528(5)
C46 H46 0.92(4)
C47 C48 1.515(5)
C47 H47A 0.95(4)
C47 H47B 0.87(5)
C48 C53 1.384(5)
C48 C49 1.390(5)
C49 C50 1.381(6)
C49 H49 0.93(4)
C50 C51 1.376(6)
C50 H50 0.85(4)
C51 C52 1.390(5)
C51 H51 0.93(4)
C52 C53 1.397(5)
C52 H52 0.91(4)
C53 C54 1.525(4)
C54 H54 0.92(4)
Sb1 F5 1.866(3)
Sb1 F2 1.873(2)
Sb1 F1 1.877(2)
Sb1 F4 1.879(2)
Sb1 F3 1.880(2)
Sb1 F6 1.882(3)

loop_
_geom_torsion_atom_site_label_1
_geom_torsion_atom_site_label_2
_geom_torsion_atom_site_label_3
_geom_torsion_atom_site_label_4
_geom_torsion
N Ir P1 C1 31.68(15)
P2 Ir P1 C1 -144.78(14)
P3 Ir P1 C1 110.19(19)
Cl Ir P1 C1 -55.52(14)
N Ir P1 C13 151.89(14)
P2 Ir P1 C13 -24.57(12)
P3 Ir P1 C13 -129.60(17)
Cl Ir P1 C13 64.69(12)
N Ir P1 C7 -93.21(15)
P2 Ir P1 C7 90.34(13)
P3 Ir P1 C7 -14.7(2)
Cl Ir P1 C7 179.59(13)
P3 Ir P2 C21 -50.01(13)
P1 Ir P2 C21 141.92(13)
Cl Ir P2 C21 54.54(13)
P3 Ir P2 C15 82.04(13)
P1 Ir P2 C15 -86.03(13)
Cl Ir P2 C15 -173.41(13)
P3 Ir P2 C14 -166.85(13)
P1 Ir P2 C14 25.08(13)
Cl Ir P2 C14 -62.30(13)
N Ir P3 C33 -68.10(15)
P2 Ir P3 C33 108.76(13)
P1 Ir P3 C33 -148.10(18)
Cl Ir P3 C33 17.14(14)
N Ir P3 C27 164.65(16)
P2 Ir P3 C27 -18.48(15)
P1 Ir P3 C27 84.7(2)
Cl Ir P3 C27 -110.10(14)
N Ir P3 C39 50.29(13)
P2 Ir P3 C39 -132.84(12)
P1 Ir P3 C39 -29.7(2)
Cl Ir P3 C39 135.54(11)
P3 Ir N C45 -56.2(3)
P1 Ir N C45 111.8(3)
Cl Ir N C45 -161.2(3)
P3 Ir N C54 138.2(2)
P1 Ir N C54 -53.9(2)
Cl Ir N C54 33.1(2)
C13 P1 C1 C6 145.7(3)
C7 P1 C1 C6 35.2(3)
Ir P1 C1 C6 -93.9(3)
C13 P1 C1 C2 -39.4(3)
C7 P1 C1 C2 -149.9(3)
Ir P1 C1 C2 81.0(3)
C6 C1 C2 C3 1.0(5)
P1 C1 C2 C3 -174.0(3)
C1 C2 C3 C4 0.7(5)
C2 C3 C4 C5 -1.6(6)
C3 C4 C5 C6 0.8(6)
C4 C5 C6 C1 1.0(5)
C2 C1 C6 C5 -1.9(5)
P1 C1 C6 C5 173.1(3)
C1 P1 C7 C8 -86.4(3)
C13 P1 C7 C8 162.4(3)
Ir P1 C7 C8 46.7(3)
C1 P1 C7 C12 95.4(3)
C13 P1 C7 C12 -15.8(3)
Ir P1 C7 C12 -131.5(3)
C12 C7 C8 C9 1.1(5)
P1 C7 C8 C9 -177.1(3)
C7 C8 C9 C10 0.9(5)
C8 C9 C10 C11 -2.0(6)
C9 C10 C11 C12 1.0(6)
C10 C11 C12 C7 1.1(6)
C8 C7 C12 C11 -2.1(5)
P1 C7 C12 C11 176.1(3)
C1 P1 C13 C14 148.3(3)
C7 P1 C13 C14 -101.6(3)
Ir P1 C13 C14 19.1(3)
P1 C13 C14 P2 2.1(4)
C21 P2 C14 C13 -148.8(3)
C15 P2 C14 C13 101.3(3)
Ir P2 C14 C13 -22.9(3)
C21 P2 C15 C20 -31.5(3)
C14 P2 C15 C20 76.6(3)
Ir P2 C15 C20 -168.5(2)
C21 P2 C15 C16 156.0(3)
C14 P2 C15 C16 -95.9(3)
Ir P2 C15 C16 19.0(3)
C20 C15 C16 C17 0.4(5)
P2 C15 C16 C17 173.1(3)
C15 C16 C17 C18 1.0(5)
C16 C17 C18 C19 -1.1(6)
C17 C18 C19 C20 -0.3(6)
C18 C19 C20 C15 1.8(6)
C16 C15 C20 C19 -1.8(5)
P2 C15 C20 C19 -174.3(3)
C15 P2 C21 C22 -37.1(3)
C14 P2 C21 C22 -141.7(3)
Ir P2 C21 C22 100.3(3)
C15 P2 C21 C26 145.1(3)
C14 P2 C21 C26 40.5(3)
Ir P2 C21 C26 -77.5(3)
C26 C21 C22 C23 0.9(5)
P2 C21 C22 C23 -176.9(3)
C21 C22 C23 C24 0.1(6)
C22 C23 C24 C25 -1.1(7)
C23 C24 C25 C26 1.2(7)
C24 C25 C26 C21 -0.1(6)
C22 C21 C26 C25 -0.9(5)
P2 C21 C26 C25 177.0(3)
C33 P3 C27 C32 -0.2(3)
C39 P3 C27 C32 -110.0(3)
Ir P3 C27 C32 133.3(3)
C33 P3 C27 C28 177.0(3)
C39 P3 C27 C28 67.2(3)
Ir P3 C27 C28 -49.5(3)
C32 C27 C28 C29 -1.4(5)
P3 C27 C28 C29 -178.6(3)
C27 C28 C29 C30 2.0(6)
C28 C29 C30 C31 -1.5(6)
C29 C30 C31 C32 0.3(6)
C30 C31 C32 C27 0.4(6)
C28 C27 C32 C31 0.2(6)
P3 C27 C32 C31 177.3(3)
C27 P3 C33 C34 81.5(3)
C39 P3 C33 C34 -171.7(3)
Ir P3 C33 C34 -53.0(3)
C27 P3 C33 C38 -97.8(3)
C39 P3 C33 C38 8.9(3)
Ir P3 C33 C38 127.6(3)
C38 C33 C34 C35 0.1(5)
P3 C33 C34 C35 -179.2(3)
C33 C34 C35 C36 -0.8(6)
C34 C35 C36 C37 0.5(6)
C35 C36 C37 C38 0.5(6)
C36 C37 C38 C33 -1.2(5)
C34 C33 C38 C37 0.9(5)
P3 C33 C38 C37 -179.8(3)
C33 P3 C39 C40 -92.2(3)
C27 P3 C39 C40 15.9(3)
Ir P3 C39 C40 141.9(3)
C33 P3 C39 C44 90.9(3)
C27 P3 C39 C44 -161.0(3)
Ir P3 C39 C44 -35.0(3)
C44 C39 C40 C41 1.1(5)
P3 C39 C40 C41 -176.0(3)
C39 C40 C41 C42 -0.9(6)
C40 C41 C42 C43 -0.1(6)
C41 C42 C43 C44 0.9(6)
C42 C43 C44 C39 -0.7(5)
C42 C43 C44 C45 -176.2(3)
C40 C39 C44 C43 -0.3(5)
P3 C39 C44 C43 176.7(3)
C40 C39 C44 C45 175.0(3)
P3 C39 C44 C45 -8.0(5)
C54 N C45 O 10.5(4)
Ir N C45 O -157.8(2)
C54 N C45 C44 -165.3(3)
Ir N C45 C44 26.4(5)
C46 O C45 N 10.8(4)
C46 O C45 C44 -172.9(3)
C43 C44 C45 N -165.6(3)
C39 C44 C45 N 19.0(5)
C43 C44 C45 O 18.6(4)
C39 C44 C45 O -156.8(3)
C45 O C46 C47 -138.9(3)
C45 O C46 C54 -25.9(3)
O C46 C47 C48 82.3(3)
C54 C46 C47 C48 -25.5(4)
C46 C47 C48 C53 14.4(4)
C46 C47 C48 C49 -163.7(3)
C53 C48 C49 C50 -0.2(5)
C47 C48 C49 C50 177.8(4)
C48 C49 C50 C51 -0.7(6)
C49 C50 C51 C52 1.4(6)
C50 C51 C52 C53 -1.1(5)
C49 C48 C53 C52 0.4(5)
C47 C48 C53 C52 -177.8(3)
C49 C48 C53 C54 -179.5(3)
C47 C48 C53 C54 2.2(4)
C51 C52 C53 C48 0.2(5)
C51 C52 C53 C54 -179.9(3)
C45 N C54 C53 82.4(3)
Ir N C54 C53 -109.6(3)
C45 N C54 C46 -26.2(3)
Ir N C54 C46 141.8(2)
C48 C53 C54 N -126.6(3)
C52 C53 C54 N 53.4(5)
C48 C53 C54 C46 -17.7(4)
C52 C53 C54 C46 162.4(3)
O C46 C54 N 30.7(3)
C47 C46 C54 N 144.8(3)
O C46 C54 C53 -87.5(3)
C47 C46 C54 C53 26.7(3)
